data_7233590
loop_
_publ_author_name
'Yulia A. Getmanenko'
'Shin-Woong Kang'
'Naresh Shakya'
'Chandra Pokhrel'
'Scott D. Bunge'
'Satyendra Kumar'
'Brett D. Ellman'
'Robert J. Twieg'

_publ_section_title
;
 5,5'-Bis-(alkylpyridinyl)-2,2'-bithiophenes: synthesis, liquid
 crystalline behaviour and charge transport
;
_journal_name_full 'Journal of Materials Chemistry C'
_journal_page_first 256
_journal_page_last 271
_journal_paper_doi 10.1039/C3TC31522C
_journal_volume 2
_journal_year 2014
_chemical_formula_sum 'C42 H60 N2 S2'
_chemical_formula_weight 657.04
_chemical_name_common 5,5Bis(5ndodecylpyridin-2-yl)2,2-bithiophene
_space_group_IT_number 2
_space_group_name_Hall '-P 1'
_space_group_name_H-M_alt 'P -1'
_symmetry_cell_setting triclinic
_symmetry_space_group_name_H-M 'P -1'
_atom_sites_solution_hydrogens geom
_atom_sites_solution_primary direct
_atom_sites_solution_secondary difmap
_cell_angle_alpha 98.440(15)
_cell_angle_beta 91.421(16)
_cell_angle_gamma 103.379(15)
_cell_formula_units_Z 2
_cell_length_a 5.661(6)
_cell_length_b 11.898(12)
_cell_length_c 28.47(3)
_cell_measurement_reflns_used 781
_cell_measurement_temperature 160(2)
_cell_measurement_theta_max 20.08
_cell_measurement_theta_min 3.02
_cell_volume 1842(3)
_computing_cell_refinement 'Bruker SMART'
_computing_data_collection 'Bruker SMART'
_computing_data_reduction 'Bruker SAINT'
_computing_molecular_graphics 'Bruker SHELXTL'
_computing_publication_material 'Bruker SHELXTL'
_computing_structure_refinement 'SHELXL-97 (Sheldrick, 1997)'
_computing_structure_solution 'SHELXS-97 (Sheldrick, 1990)'
_diffrn_ambient_temperature 160(2)
_diffrn_measured_fraction_theta_full 0.993
_diffrn_measured_fraction_theta_max 0.993
_diffrn_measurement_device_type 'CCD area detector'
_diffrn_measurement_method 'phi and omega scans'
_diffrn_radiation_monochromator graphite
_diffrn_radiation_source 'fine-focus sealed tube'
_diffrn_radiation_type MoK\a
_diffrn_radiation_wavelength 0.71073
_diffrn_reflns_av_R_equivalents 0.1615
_diffrn_reflns_av_sigmaI/netI 0.2483
_diffrn_reflns_limit_h_max 6
_diffrn_reflns_limit_h_min -6
_diffrn_reflns_limit_k_max 14
_diffrn_reflns_limit_k_min -14
_diffrn_reflns_limit_l_max 33
_diffrn_reflns_limit_l_min -33
_diffrn_reflns_number 14498
_diffrn_reflns_theta_full 25.05
_diffrn_reflns_theta_max 25.05
_diffrn_reflns_theta_min 0.72
_exptl_absorpt_coefficient_mu 0.176
_exptl_absorpt_correction_T_max 0.9912
_exptl_absorpt_correction_T_min 0.9826
_exptl_absorpt_correction_type multi-scan
_exptl_absorpt_process_details SADABS
_exptl_crystal_colour Block
_exptl_crystal_density_diffrn 1.185
_exptl_crystal_density_meas ?
_exptl_crystal_density_method 'not measured'
_exptl_crystal_description Yellow
_exptl_crystal_F_000 716
_exptl_crystal_size_max 0.10
_exptl_crystal_size_mid 0.09
_exptl_crystal_size_min 0.05
_refine_diff_density_max 0.330
_refine_diff_density_min -0.433
_refine_diff_density_rms 0.077
_refine_ls_extinction_method none
_refine_ls_goodness_of_fit_ref 0.848
_refine_ls_hydrogen_treatment constr
_refine_ls_matrix_type full
_refine_ls_number_parameters 417
_refine_ls_number_reflns 6494
_refine_ls_number_restraints 0
_refine_ls_restrained_S_all 0.848
_refine_ls_R_factor_all 0.2106
_refine_ls_R_factor_gt 0.0737
_refine_ls_shift/su_max 0.000
_refine_ls_shift/su_mean 0.000
_refine_ls_structure_factor_coef Fsqd
_refine_ls_weighting_details 'calc w=1/[\s^2^(Fo^2^)+(0.1000P)^2^+0.4833P] where P=(Fo^2^+2Fc^2^)/3'
_refine_ls_weighting_scheme calc
_refine_ls_wR_factor_gt 0.1556
_refine_ls_wR_factor_ref 0.2262
_reflns_number_gt 2523
_reflns_number_total 6494
_reflns_threshold_expression >2sigma(I)
_cod_data_source_file 1000004.cif
_cod_data_source_block PCOD1000004
_cod_depositor_comments
;
The following automatic conversions were performed:

data item '_exptl_absorpt_correction_type' value 'MULTI-SCAN' was
changed to 'multi-scan' in accordance with the built-in table derived
from the CIF Core dictionary named 'cif_core.dic' version 2.4.5 last
updated on 2014-11-21.

data item '_refine_ls_hydrogen_treatment' value 'CONSTR' was changed
to 'constr' in accordance with the built-in table derived from the
CIF Core dictionary named 'cif_core.dic' version 2.4.5 last updated
on 2014-11-21.

data item '_symmetry_cell_setting' value 'Triclinic' was changed to
'triclinic' in accordance with the built-in table derived from the
CIF Core dictionary named 'cif_core.dic' version 2.4.5 last updated
on 2014-11-21.

data item '_exptl_crystal_density_meas' value 'not measured' was
changed to '?' -- the value is perceived as not measured.

Automatic conversion script
Id: cif_fix_values 6909 2019-04-08 15:41:33Z antanas 
;
_cod_original_sg_symbol_H-M P-1
_cod_database_code 7233590

loop_
_symmetry_equiv_pos_as_xyz
'x, y, z'
'-x, -y, -z'

loop_
_atom_site_label
_atom_site_type_symbol
_atom_site_fract_x
_atom_site_fract_y
_atom_site_fract_z
_atom_site_U_iso_or_equiv
_atom_site_adp_type
_atom_site_occupancy
_atom_site_symmetry_multiplicity
_atom_site_calc_flag
_atom_site_refinement_flags
_atom_site_disorder_assembly
_atom_site_disorder_group
S1 S 1.5178(3) 0.03786(14) 0.07769(6) 0.0295(4) Uani 1 1 d . . .
S2 S -0.5182(3) 0.93873(13) 0.42330(6) 0.0269(4) Uani 1 1 d . . .
N1 N 1.4061(9) 0.0368(4) 0.17599(18) 0.0351(13) Uani 1 1 d . . .
N2 N -0.4318(8) 0.8213(4) 0.33013(17) 0.0290(12) Uani 1 1 d . . .
C1 C 1.4232(10) -0.0127(5) 0.0187(2) 0.0263(15) Uani 1 1 d . . .
C2 C 1.1858(10) -0.0761(5) 0.0154(2) 0.0268(14) Uani 1 1 d . . .
H2 H 1.1000 -0.1118 -0.0142 0.032 Uiso 1 1 calc R . .
C3 C 1.0814(11) -0.0837(5) 0.0591(2) 0.0300(15) Uani 1 1 d . . .
H3 H 0.9191 -0.1249 0.0625 0.036 Uiso 1 1 calc R . .
C4 C 1.2405(10) -0.0247(5) 0.0967(2) 0.0267(15) Uani 1 1 d . . .
C5 C 1.2046(10) -0.0103(5) 0.1478(2) 0.0272(15) Uani 1 1 d . . .
C6 C 0.9785(11) -0.0426(5) 0.1661(2) 0.0309(15) Uani 1 1 d . . .
H6 H 0.8370 -0.0733 0.1454 0.037 Uiso 1 1 calc R . .
C7 C 0.9610(11) -0.0299(5) 0.2146(2) 0.0300(15) Uani 1 1 d . . .
H7 H 0.8073 -0.0525 0.2276 0.036 Uiso 1 1 calc R . .
C8 C 1.1705(11) 0.0165(5) 0.2447(2) 0.0295(15) Uani 1 1 d . . .
C9 C 1.3825(11) 0.0492(6) 0.2226(2) 0.0385(17) Uani 1 1 d . . .
H9 H 1.5256 0.0841 0.2425 0.046 Uiso 1 1 calc R . .
C10 C 1.1611(12) 0.0328(5) 0.2977(2) 0.0340(16) Uani 1 1 d . . .
H10A H 1.3282 0.0663 0.3121 0.041 Uiso 1 1 calc R . .
H10B H 1.1030 -0.0448 0.3076 0.041 Uiso 1 1 calc R . .
C11 C 0.9995(11) 0.1110(5) 0.3175(2) 0.0342(16) Uani 1 1 d . . .
H11A H 1.0416 0.1848 0.3041 0.041 Uiso 1 1 calc R . .
H11B H 0.8282 0.0720 0.3072 0.041 Uiso 1 1 calc R . .
C12 C 1.0214(11) 0.1397(5) 0.3711(2) 0.0297(15) Uani 1 1 d . . .
H12A H 1.1938 0.1765 0.3813 0.036 Uiso 1 1 calc R . .
H12B H 0.9763 0.0657 0.3843 0.036 Uiso 1 1 calc R . .
C13 C 0.8654(11) 0.2208(5) 0.3926(2) 0.0317(15) Uani 1 1 d . . .
H13A H 0.9086 0.2948 0.3793 0.038 Uiso 1 1 calc R . .
H13B H 0.6922 0.1837 0.3831 0.038 Uiso 1 1 calc R . .
C14 C 0.8963(11) 0.2484(5) 0.4462(2) 0.0294(15) Uani 1 1 d . . .
H14A H 1.0704 0.2835 0.4554 0.035 Uiso 1 1 calc R . .
H14B H 0.8505 0.1742 0.4592 0.035 Uiso 1 1 calc R . .
C15 C 0.7476(11) 0.3309(5) 0.4689(2) 0.0299(15) Uani 1 1 d . . .
H15A H 0.5729 0.2964 0.4600 0.036 Uiso 1 1 calc R . .
H15B H 0.7937 0.4059 0.4564 0.036 Uiso 1 1 calc R . .
C16 C 0.7874(11) 0.3545(5) 0.5230(2) 0.0291(15) Uani 1 1 d . . .
H16A H 0.7405 0.2790 0.5351 0.035 Uiso 1 1 calc R . .
H16B H 0.9631 0.3872 0.5314 0.035 Uiso 1 1 calc R . .
C17 C 0.6480(10) 0.4373(5) 0.5482(2) 0.0292(15) Uani 1 1 d . . .
H17A H 0.4716 0.4045 0.5408 0.035 Uiso 1 1 calc R . .
H17B H 0.6931 0.5131 0.5364 0.035 Uiso 1 1 calc R . .
C18 C 0.7002(11) 0.4577(5) 0.6021(2) 0.0314(16) Uani 1 1 d . . .
H18A H 0.6635 0.3812 0.6136 0.038 Uiso 1 1 calc R . .
H18B H 0.8756 0.4937 0.6095 0.038 Uiso 1 1 calc R . .
C19 C 0.5531(11) 0.5361(5) 0.6291(2) 0.0311(15) Uani 1 1 d . . .
H19A H 0.5872 0.6119 0.6171 0.037 Uiso 1 1 calc R . .
H19B H 0.3778 0.4992 0.6222 0.037 Uiso 1 1 calc R . .
C20 C 0.6063(12) 0.5590(6) 0.6821(2) 0.0401(17) Uani 1 1 d . . .
H20A H 0.7794 0.6002 0.6893 0.048 Uiso 1 1 calc R . .
H20B H 0.5803 0.4833 0.6941 0.048 Uiso 1 1 calc R . .
C21 C 0.4495(13) 0.6314(6) 0.7079(2) 0.049(2) Uani 1 1 d . . .
H21A H 0.4692 0.7051 0.6953 0.074 Uiso 1 1 calc R . .
H21B H 0.4985 0.6479 0.7419 0.074 Uiso 1 1 calc R . .
H21C H 0.2787 0.5881 0.7032 0.074 Uiso 1 1 calc R . .
C22 C -0.4428(9) 0.9645(5) 0.4838(2) 0.0217(14) Uani 1 1 d . . .
C23 C -0.2642(10) 0.9089(5) 0.4939(2) 0.0273(15) Uani 1 1 d . . .
H23 H -0.1976 0.9125 0.5252 0.033 Uiso 1 1 calc R . .
C24 C -0.1901(10) 0.8467(5) 0.4536(2) 0.0280(15) Uani 1 1 d . . .
H24 H -0.0686 0.8037 0.4549 0.034 Uiso 1 1 calc R . .
C25 C -0.3106(10) 0.8538(5) 0.4119(2) 0.0228(14) Uani 1 1 d . . .
C26 C -0.2810(10) 0.8028(5) 0.3638(2) 0.0245(14) Uani 1 1 d . . .
C27 C -0.1058(10) 0.7388(5) 0.3522(2) 0.0310(16) Uani 1 1 d . . .
H27 H 0.0043 0.7297 0.3762 0.037 Uiso 1 1 calc R . .
C28 C -0.0940(11) 0.6897(5) 0.3061(2) 0.0352(16) Uani 1 1 d . . .
H28 H 0.0234 0.6455 0.2983 0.042 Uiso 1 1 calc R . .
C29 C -0.2531(10) 0.7041(5) 0.2707(2) 0.0310(15) Uani 1 1 d . . .
C30 C -0.4141(10) 0.7712(5) 0.2859(2) 0.0323(16) Uani 1 1 d . . .
H30 H -0.5235 0.7828 0.2622 0.039 Uiso 1 1 calc R . .
C31 C -0.2521(11) 0.6503(6) 0.2201(2) 0.0375(17) Uani 1 1 d . . .
H31A H -0.3584 0.6834 0.2007 0.045 Uiso 1 1 calc R . .
H31B H -0.3253 0.5654 0.2174 0.045 Uiso 1 1 calc R . .
C32 C -0.0075(11) 0.6661(5) 0.1990(2) 0.0324(16) Uani 1 1 d . . .
H32A H 0.0881 0.6183 0.2132 0.039 Uiso 1 1 calc R . .
H32B H 0.0817 0.7491 0.2070 0.039 Uiso 1 1 calc R . .
C33 C -0.0299(11) 0.6309(6) 0.1453(2) 0.0337(16) Uani 1 1 d . . .
H33A H -0.1031 0.5458 0.1377 0.040 Uiso 1 1 calc R . .
H33B H -0.1419 0.6719 0.1316 0.040 Uiso 1 1 calc R . .
C34 C 0.2102(10) 0.6580(5) 0.1220(2) 0.0297(15) Uani 1 1 d . . .
H34A H 0.2868 0.7425 0.1308 0.036 Uiso 1 1 calc R . .
H34B H 0.3198 0.6142 0.1347 0.036 Uiso 1 1 calc R . .
C35 C 0.1864(11) 0.6276(5) 0.0685(2) 0.0336(16) Uani 1 1 d . . .
H35A H 0.0566 0.6609 0.0563 0.040 Uiso 1 1 calc R . .
H35B H 0.1345 0.5415 0.0598 0.040 Uiso 1 1 calc R . .
C36 C 0.4185(10) 0.6714(5) 0.0441(2) 0.0303(15) Uani 1 1 d . . .
H36A H 0.4696 0.7576 0.0526 0.036 Uiso 1 1 calc R . .
H36B H 0.5485 0.6386 0.0565 0.036 Uiso 1 1 calc R . .
C37 C 0.3958(10) 0.6404(5) -0.0096(2) 0.0301(15) Uani 1 1 d . . .
H37A H 0.3470 0.5542 -0.0182 0.036 Uiso 1 1 calc R . .
H37B H 0.2642 0.6723 -0.0220 0.036 Uiso 1 1 calc R . .
C38 C 0.6256(10) 0.6854(5) -0.0338(2) 0.0320(16) Uani 1 1 d . . .
H38A H 0.7565 0.6528 -0.0216 0.038 Uiso 1 1 calc R . .
H38B H 0.6753 0.7715 -0.0248 0.038 Uiso 1 1 calc R . .
C39 C 0.6044(11) 0.6561(6) -0.0876(2) 0.0367(16) Uani 1 1 d . . .
H39A H 0.4784 0.6914 -0.1000 0.044 Uiso 1 1 calc R . .
H39B H 0.5490 0.5702 -0.0967 0.044 Uiso 1 1 calc R . .
C40 C 0.8391(11) 0.6981(6) -0.1110(2) 0.0350(16) Uani 1 1 d . . .
H40A H 0.8990 0.7836 -0.1011 0.042 Uiso 1 1 calc R . .
H40B H 0.9636 0.6599 -0.1001 0.042 Uiso 1 1 calc R . .
C41 C 0.8064(12) 0.6719(6) -0.1642(2) 0.0432(18) Uani 1 1 d . . .
H41A H 0.6895 0.7144 -0.1751 0.052 Uiso 1 1 calc R . .
H41B H 0.7355 0.5871 -0.1739 0.052 Uiso 1 1 calc R . .
C42 C 1.0448(13) 0.7063(7) -0.1889(3) 0.054(2) Uani 1 1 d . . .
H42A H 1.1216 0.7890 -0.1780 0.081 Uiso 1 1 calc R . .
H42B H 1.0100 0.6935 -0.2234 0.081 Uiso 1 1 calc R . .
H42C H 1.1550 0.6583 -0.1811 0.081 Uiso 1 1 calc R . .

loop_
_atom_site_aniso_label
_atom_site_aniso_U_11
_atom_site_aniso_U_22
_atom_site_aniso_U_33
_atom_site_aniso_U_23
_atom_site_aniso_U_13
_atom_site_aniso_U_12
S1 0.0243(9) 0.0377(10) 0.0255(10) 0.0023(7) 0.0041(7) 0.0067(7)
S2 0.0256(9) 0.0315(10) 0.0258(9) 0.0040(7) 0.0021(7) 0.0116(7)
N1 0.032(3) 0.047(4) 0.025(3) 0.005(3) -0.003(3) 0.008(3)
N2 0.028(3) 0.035(3) 0.024(3) 0.006(2) -0.004(2) 0.008(2)
C1 0.027(4) 0.032(4) 0.024(4) 0.008(3) -0.001(3) 0.014(3)
C2 0.024(3) 0.040(4) 0.016(3) -0.004(3) 0.002(3) 0.011(3)
C3 0.036(4) 0.028(4) 0.026(4) 0.001(3) -0.003(3) 0.010(3)
C4 0.025(3) 0.026(4) 0.034(4) 0.008(3) 0.009(3) 0.012(3)
C5 0.023(3) 0.026(4) 0.034(4) 0.006(3) 0.007(3) 0.008(3)
C6 0.024(3) 0.040(4) 0.031(4) 0.008(3) 0.006(3) 0.010(3)
C7 0.020(3) 0.037(4) 0.033(4) 0.007(3) 0.008(3) 0.006(3)
C8 0.037(4) 0.029(4) 0.026(4) 0.003(3) 0.006(3) 0.015(3)
C9 0.029(4) 0.049(5) 0.035(5) 0.005(3) -0.002(3) 0.007(3)
C10 0.042(4) 0.039(4) 0.024(4) 0.001(3) 0.003(3) 0.018(3)
C11 0.036(4) 0.037(4) 0.032(4) 0.007(3) 0.004(3) 0.013(3)
C12 0.026(3) 0.033(4) 0.029(4) 0.002(3) 0.004(3) 0.007(3)
C13 0.034(4) 0.029(4) 0.030(4) 0.002(3) 0.002(3) 0.006(3)
C14 0.025(3) 0.032(4) 0.031(4) 0.002(3) -0.001(3) 0.011(3)
C15 0.029(4) 0.029(4) 0.034(4) 0.007(3) 0.004(3) 0.010(3)
C16 0.028(3) 0.027(4) 0.034(4) 0.004(3) 0.000(3) 0.011(3)
C17 0.025(3) 0.028(4) 0.037(4) 0.008(3) 0.008(3) 0.007(3)
C18 0.032(4) 0.032(4) 0.030(4) 0.005(3) 0.001(3) 0.009(3)
C19 0.031(4) 0.034(4) 0.030(4) 0.002(3) 0.006(3) 0.012(3)
C20 0.037(4) 0.042(4) 0.038(4) 0.001(3) -0.002(3) 0.006(3)
C21 0.057(5) 0.058(5) 0.034(4) -0.007(4) 0.003(4) 0.025(4)
C22 0.012(3) 0.027(3) 0.026(4) 0.002(3) 0.003(3) 0.005(2)
C23 0.025(3) 0.028(4) 0.029(4) 0.004(3) -0.006(3) 0.008(3)
C24 0.026(3) 0.027(4) 0.033(4) 0.003(3) -0.005(3) 0.011(3)
C25 0.015(3) 0.018(3) 0.036(4) 0.003(3) 0.005(3) 0.005(2)
C26 0.021(3) 0.027(3) 0.024(4) 0.005(3) 0.002(3) 0.002(3)
C27 0.023(3) 0.031(4) 0.042(4) 0.010(3) 0.002(3) 0.013(3)
C28 0.033(4) 0.037(4) 0.036(4) 0.001(3) 0.001(3) 0.013(3)
C29 0.016(3) 0.043(4) 0.032(4) 0.001(3) 0.008(3) 0.006(3)
C30 0.023(3) 0.045(4) 0.029(4) 0.009(3) 0.000(3) 0.005(3)
C31 0.035(4) 0.050(4) 0.026(4) -0.001(3) 0.004(3) 0.010(3)
C32 0.029(4) 0.038(4) 0.029(4) 0.002(3) 0.000(3) 0.009(3)
C33 0.026(3) 0.042(4) 0.034(4) -0.004(3) 0.008(3) 0.015(3)
C34 0.027(3) 0.034(4) 0.026(4) -0.003(3) -0.002(3) 0.010(3)
C35 0.030(4) 0.038(4) 0.034(4) 0.004(3) 0.003(3) 0.010(3)
C36 0.018(3) 0.037(4) 0.035(4) 0.002(3) -0.003(3) 0.009(3)
C37 0.026(3) 0.033(4) 0.032(4) 0.004(3) -0.003(3) 0.008(3)
C38 0.029(4) 0.035(4) 0.034(4) 0.005(3) 0.003(3) 0.012(3)
C39 0.032(4) 0.047(4) 0.032(4) 0.007(3) 0.001(3) 0.012(3)
C40 0.029(4) 0.042(4) 0.034(4) 0.011(3) 0.004(3) 0.004(3)
C41 0.041(4) 0.049(5) 0.037(5) 0.005(3) -0.001(4) 0.007(3)
C42 0.052(5) 0.073(6) 0.038(5) 0.017(4) 0.008(4) 0.012(4)

loop_
_atom_type_symbol
_atom_type_description
_atom_type_scat_dispersion_real
_atom_type_scat_dispersion_imag
_atom_type_scat_source
C C 0.0033 0.0016 'International Tables Vol C Tables 4.2.6.8 and 6.1.1.4'
H H 0.0000 0.0000 'International Tables Vol C Tables 4.2.6.8 and 6.1.1.4'
N N 0.0061 0.0033 'International Tables Vol C Tables 4.2.6.8 and 6.1.1.4'
S S 0.1246 0.1234 'International Tables Vol C Tables 4.2.6.8 and 6.1.1.4'

loop_
_geom_angle_atom_site_label_1
_geom_angle_atom_site_label_2
_geom_angle_atom_site_label_3
_geom_angle
_geom_angle_site_symmetry_1
_geom_angle_site_symmetry_3
C4 S1 C1 92.5(3) . .
C25 S2 C22 92.5(3) . .
C9 N1 C5 117.2(6) . .
C30 N2 C26 116.7(5) . .
C2 C1 C1 128.1(7) . 2_855
C2 C1 S1 109.7(4) . .
C1 C1 S1 122.2(6) 2_855 .
C1 C2 C3 114.3(5) . .
C1 C2 H2 122.8 . .
C3 C2 H2 122.8 . .
C4 C3 C2 112.2(6) . .
C4 C3 H3 123.9 . .
C2 C3 H3 123.9 . .
C3 C4 C5 129.8(6) . .
C3 C4 S1 111.3(5) . .
C5 C4 S1 118.9(4) . .
N1 C5 C6 121.8(6) . .
N1 C5 C4 115.3(5) . .
C6 C5 C4 122.9(6) . .
C7 C6 C5 119.4(6) . .
C7 C6 H6 120.3 . .
C5 C6 H6 120.3 . .
C6 C7 C8 119.6(6) . .
C6 C7 H7 120.2 . .
C8 C7 H7 120.2 . .
C9 C8 C7 115.8(6) . .
C9 C8 C10 122.4(6) . .
C7 C8 C10 121.7(6) . .
N1 C9 C8 126.1(6) . .
N1 C9 H9 117.0 . .
C8 C9 H9 117.0 . .
C8 C10 C11 114.7(5) . .
C8 C10 H10A 108.6 . .
C11 C10 H10A 108.6 . .
C8 C10 H10B 108.6 . .
C11 C10 H10B 108.6 . .
H10A C10 H10B 107.6 . .
C12 C11 C10 113.4(5) . .
C12 C11 H11A 108.9 . .
C10 C11 H11A 108.9 . .
C12 C11 H11B 108.9 . .
C10 C11 H11B 108.9 . .
H11A C11 H11B 107.7 . .
C11 C12 C13 115.1(5) . .
C11 C12 H12A 108.5 . .
C13 C12 H12A 108.5 . .
C11 C12 H12B 108.5 . .
C13 C12 H12B 108.5 . .
H12A C12 H12B 107.5 . .
C14 C13 C12 113.2(5) . .
C14 C13 H13A 108.9 . .
C12 C13 H13A 108.9 . .
C14 C13 H13B 108.9 . .
C12 C13 H13B 108.9 . .
H13A C13 H13B 107.8 . .
C13 C14 C15 114.8(5) . .
C13 C14 H14A 108.6 . .
C15 C14 H14A 108.6 . .
C13 C14 H14B 108.6 . .
C15 C14 H14B 108.6 . .
H14A C14 H14B 107.5 . .
C14 C15 C16 111.9(5) . .
C14 C15 H15A 109.2 . .
C16 C15 H15A 109.2 . .
C14 C15 H15B 109.2 . .
C16 C15 H15B 109.2 . .
H15A C15 H15B 107.9 . .
C17 C16 C15 115.1(5) . .
C17 C16 H16A 108.5 . .
C15 C16 H16A 108.5 . .
C17 C16 H16B 108.5 . .
C15 C16 H16B 108.5 . .
H16A C16 H16B 107.5 . .
C16 C17 C18 111.9(5) . .
C16 C17 H17A 109.2 . .
C18 C17 H17A 109.2 . .
C16 C17 H17B 109.2 . .
C18 C17 H17B 109.2 . .
H17A C17 H17B 107.9 . .
C19 C18 C17 113.4(5) . .
C19 C18 H18A 108.9 . .
C17 C18 H18A 108.9 . .
C19 C18 H18B 108.9 . .
C17 C18 H18B 108.9 . .
H18A C18 H18B 107.7 . .
C20 C19 C18 114.1(5) . .
C20 C19 H19A 108.7 . .
C18 C19 H19A 108.7 . .
C20 C19 H19B 108.7 . .
C18 C19 H19B 108.7 . .
H19A C19 H19B 107.6 . .
C19 C20 C21 112.8(5) . .
C19 C20 H20A 109.0 . .
C21 C20 H20A 109.0 . .
C19 C20 H20B 109.0 . .
C21 C20 H20B 109.0 . .
H20A C20 H20B 107.8 . .
C20 C21 H21A 109.5 . .
C20 C21 H21B 109.5 . .
H21A C21 H21B 109.5 . .
C20 C21 H21C 109.5 . .
H21A C21 H21C 109.5 . .
H21B C21 H21C 109.5 . .
C23 C22 C22 127.9(7) . 2_476
C23 C22 S2 110.4(4) . .
C22 C22 S2 121.7(6) 2_476 .
C22 C23 C24 113.4(5) . .
C22 C23 H23 123.3 . .
C24 C23 H23 123.3 . .
C25 C24 C23 113.4(5) . .
C25 C24 H24 123.3 . .
C23 C24 H24 123.3 . .
C24 C25 C26 129.1(5) . .
C24 C25 S2 110.3(5) . .
C26 C25 S2 120.6(4) . .
N2 C26 C27 121.2(6) . .
N2 C26 C25 115.7(5) . .
C27 C26 C25 123.1(5) . .
C28 C27 C26 119.8(6) . .
C28 C27 H27 120.1 . .
C26 C27 H27 120.1 . .
C27 C28 C29 120.3(6) . .
C27 C28 H28 119.9 . .
C29 C28 H28 119.9 . .
C30 C29 C28 115.2(6) . .
C30 C29 C31 122.2(6) . .
C28 C29 C31 122.6(6) . .
N2 C30 C29 126.8(6) . .
N2 C30 H30 116.6 . .
C29 C30 H30 116.6 . .
C29 C31 C32 116.3(5) . .
C29 C31 H31A 108.2 . .
C32 C31 H31A 108.2 . .
C29 C31 H31B 108.2 . .
C32 C31 H31B 108.2 . .
H31A C31 H31B 107.4 . .
C31 C32 C33 112.1(5) . .
C31 C32 H32A 109.2 . .
C33 C32 H32A 109.2 . .
C31 C32 H32B 109.2 . .
C33 C32 H32B 109.2 . .
H32A C32 H32B 107.9 . .
C34 C33 C32 113.8(5) . .
C34 C33 H33A 108.8 . .
C32 C33 H33A 108.8 . .
C34 C33 H33B 108.8 . .
C32 C33 H33B 108.8 . .
H33A C33 H33B 107.7 . .
C35 C34 C33 113.8(5) . .
C35 C34 H34A 108.8 . .
C33 C34 H34A 108.8 . .
C35 C34 H34B 108.8 . .
C33 C34 H34B 108.8 . .
H34A C34 H34B 107.7 . .
C34 C35 C36 114.4(5) . .
C34 C35 H35A 108.7 . .
C36 C35 H35A 108.7 . .
C34 C35 H35B 108.7 . .
C36 C35 H35B 108.7 . .
H35A C35 H35B 107.6 . .
C37 C36 C35 114.5(5) . .
C37 C36 H36A 108.6 . .
C35 C36 H36A 108.6 . .
C37 C36 H36B 108.6 . .
C35 C36 H36B 108.6 . .
H36A C36 H36B 107.6 . .
C38 C37 C36 114.4(5) . .
C38 C37 H37A 108.7 . .
C36 C37 H37A 108.7 . .
C38 C37 H37B 108.7 . .
C36 C37 H37B 108.7 . .
H37A C37 H37B 107.6 . .
C37 C38 C39 114.9(5) . .
C37 C38 H38A 108.5 . .
C39 C38 H38A 108.5 . .
C37 C38 H38B 108.5 . .
C39 C38 H38B 108.5 . .
H38A C38 H38B 107.5 . .
C38 C39 C40 114.1(5) . .
C38 C39 H39A 108.7 . .
C40 C39 H39A 108.7 . .
C38 C39 H39B 108.7 . .
C40 C39 H39B 108.7 . .
H39A C39 H39B 107.6 . .
C41 C40 C39 112.1(5) . .
C41 C40 H40A 109.2 . .
C39 C40 H40A 109.2 . .
C41 C40 H40B 109.2 . .
C39 C40 H40B 109.2 . .
H40A C40 H40B 107.9 . .
C40 C41 C42 113.2(6) . .
C40 C41 H41A 108.9 . .
C42 C41 H41A 108.9 . .
C40 C41 H41B 108.9 . .
C42 C41 H41B 108.9 . .
H41A C41 H41B 107.7 . .
C41 C42 H42A 109.5 . .
C41 C42 H42B 109.5 . .
H42A C42 H42B 109.5 . .
C41 C42 H42C 109.5 . .
H42A C42 H42C 109.5 . .
H42B C42 H42C 109.5 . .

loop_
_geom_bond_atom_site_label_1
_geom_bond_atom_site_label_2
_geom_bond_distance
_geom_bond_site_symmetry_2
S1 C4 1.712(6) .
S1 C1 1.727(6) .
S2 C25 1.727(6) .
S2 C22 1.728(6) .
N1 C9 1.326(8) .
N1 C5 1.337(7) .
N2 C30 1.329(8) .
N2 C26 1.344(7) .
C1 C2 1.374(8) .
C1 C1 1.413(11) 2_855
C2 C3 1.398(8) .
C2 H2 0.9500 .
C3 C4 1.375(8) .
C3 H3 0.9500 .
C4 C5 1.463(8) .
C5 C6 1.386(8) .
C6 C7 1.376(8) .
C6 H6 0.9500 .
C7 C8 1.397(8) .
C7 H7 0.9500 .
C8 C9 1.372(8) .
C8 C10 1.499(8) .
C9 H9 0.9500 .
C10 C11 1.512(8) .
C10 H10A 0.9900 .
C10 H10B 0.9900 .
C11 C12 1.508(8) .
C11 H11A 0.9900 .
C11 H11B 0.9900 .
C12 C13 1.527(8) .
C12 H12A 0.9900 .
C12 H12B 0.9900 .
C13 C14 1.510(8) .
C13 H13A 0.9900 .
C13 H13B 0.9900 .
C14 C15 1.521(8) .
C14 H14A 0.9900 .
C14 H14B 0.9900 .
C15 C16 1.527(8) .
C15 H15A 0.9900 .
C15 H15B 0.9900 .
C16 C17 1.513(8) .
C16 H16A 0.9900 .
C16 H16B 0.9900 .
C17 C18 1.528(8) .
C17 H17A 0.9900 .
C17 H17B 0.9900 .
C18 C19 1.528(8) .
C18 H18A 0.9900 .
C18 H18B 0.9900 .
C19 C20 1.505(8) .
C19 H19A 0.9900 .
C19 H19B 0.9900 .
C20 C21 1.506(9) .
C20 H20A 0.9900 .
C20 H20B 0.9900 .
C21 H21A 0.9800 .
C21 H21B 0.9800 .
C21 H21C 0.9800 .
C22 C23 1.376(7) .
C22 C22 1.430(11) 2_476
C23 C24 1.400(8) .
C23 H23 0.9500 .
C24 C25 1.378(8) .
C24 H24 0.9500 .
C25 C26 1.442(8) .
C26 C27 1.402(8) .
C27 C28 1.364(8) .
C27 H27 0.9500 .
C28 C29 1.391(8) .
C28 H28 0.9500 .
C29 C30 1.383(8) .
C29 C31 1.487(8) .
C30 H30 0.9500 .
C31 C32 1.506(8) .
C31 H31A 0.9900 .
C31 H31B 0.9900 .
C32 C33 1.518(8) .
C32 H32A 0.9900 .
C32 H32B 0.9900 .
C33 C34 1.515(8) .
C33 H33A 0.9900 .
C33 H33B 0.9900 .
C34 C35 1.508(8) .
C34 H34A 0.9900 .
C34 H34B 0.9900 .
C35 C36 1.522(8) .
C35 H35A 0.9900 .
C35 H35B 0.9900 .
C36 C37 1.513(8) .
C36 H36A 0.9900 .
C36 H36B 0.9900 .
C37 C38 1.512(8) .
C37 H37A 0.9900 .
C37 H37B 0.9900 .
C38 C39 1.514(8) .
C38 H38A 0.9900 .
C38 H38B 0.9900 .
C39 C40 1.515(8) .
C39 H39A 0.9900 .
C39 H39B 0.9900 .
C40 C41 1.499(9) .
C40 H40A 0.9900 .
C40 H40B 0.9900 .
C41 C42 1.536(9) .
C41 H41A 0.9900 .
C41 H41B 0.9900 .
C42 H42A 0.9800 .
C42 H42B 0.9800 .
C42 H42C 0.9800 .
